data_7044468
loop_
_publ_author_name
'Qin, Jian-Hua'
'Wang, Huarui'
'Han, Min-Le'
'chang, Xin-Hong'
'ma, lufang'

_publ_section_title
;
 pH-stable Eu- and Tb-organic-frameworks mediated by ionic liquid for
 aqueous-phase detection of 2,4,6-trinitrophenol (TNP)
;
_journal_name_full 'Dalton Trans.'
_journal_paper_doi 10.1039/C7DT03433D
_journal_year 2017
_chemical_formula_moiety '0.5(C118 H72 Eu4 N12 O26), H2 O'
_chemical_formula_sum 'C59 H38 Eu2 N6 O14'
_chemical_formula_weight 1358.87
_chemical_name_systematic
;
 ?
;
_space_group_crystal_system monoclinic
_space_group_IT_number 13
_space_group_name_Hall '-P 2yc'
_space_group_name_H-M_alt 'P 1 2/c 1'
_symmetry_space_group_name_Hall '-P 2yc'
_symmetry_space_group_name_H-M 'P 1 2/c 1'
_atom_sites_solution_hydrogens mixed
_atom_sites_solution_primary dual
_audit_block_doi 10.5517/ccdc.csd.cc1ptgb9
_audit_creation_date 2017-09-29
_audit_creation_method
;
Olex2 1.2-alpha
(compiled 2017.08.10 svn.r3458 for OlexSys, GUI svn.r5381)
;
_audit_update_record
;
2017-09-30 deposited with the CCDC.
2017-10-13 downloaded from the CCDC.
;
_cell_angle_alpha 90
_cell_angle_beta 109.831(3)
_cell_angle_gamma 90
_cell_formula_units_Z 2
_cell_length_a 8.0717(3)
_cell_length_b 16.6471(6)
_cell_length_c 19.9993(7)
_cell_measurement_reflns_used 5109
_cell_measurement_temperature 293(2)
_cell_measurement_theta_max 28.9160
_cell_measurement_theta_min 3.0800
_cell_volume 2527.95(17)
_computing_cell_refinement 'Bruker FRAMBO'
_computing_data_collection 'Bruker FRAMBO'
_computing_data_reduction 'Bruker SAINT'
_computing_molecular_graphics 'Olex2 (Dolomanov et al., 2009)'
_computing_publication_material 'Olex2 (Dolomanov et al., 2009)'
_computing_structure_refinement 'ShelXL (Sheldrick, 2015)'
_computing_structure_solution 'ShelXT (Sheldrick, 2015)'
_diffrn_ambient_temperature 293(2)
_diffrn_detector_area_resol_mean NONE
_diffrn_measured_fraction_theta_full 0.998
_diffrn_measured_fraction_theta_max 0.958
_diffrn_measurement_device_type 'multiwire proportional'
_diffrn_measurement_method 'phi and omega scans'
_diffrn_radiation_monochromator graphite
_diffrn_radiation_type MoK\a
_diffrn_radiation_wavelength 0.71073
_diffrn_reflns_av_R_equivalents 0.0300
_diffrn_reflns_av_unetI/netI 0.0482
_diffrn_reflns_Laue_measured_fraction_full 0.998
_diffrn_reflns_Laue_measured_fraction_max 0.958
_diffrn_reflns_limit_h_max 10
_diffrn_reflns_limit_h_min -10
_diffrn_reflns_limit_k_max 21
_diffrn_reflns_limit_k_min -18
_diffrn_reflns_limit_l_max 21
_diffrn_reflns_limit_l_min -25
_diffrn_reflns_number 11618
_diffrn_reflns_point_group_measured_fraction_full 0.998
_diffrn_reflns_point_group_measured_fraction_max 0.958
_diffrn_reflns_theta_full 25.242
_diffrn_reflns_theta_max 27.499
_diffrn_reflns_theta_min 2.949
_diffrn_standards_decay_% none
_diffrn_standards_interval_count none
_diffrn_standards_interval_time none
_diffrn_standards_number none
_exptl_absorpt_coefficient_mu 2.538
_exptl_absorpt_correction_T_max 0.5583
_exptl_absorpt_correction_T_min 0.4704
_exptl_absorpt_correction_type multi-scan
_exptl_absorpt_process_details SADABS
_exptl_crystal_colour colourless
_exptl_crystal_colour_primary colourless
_exptl_crystal_density_diffrn 1.785
_exptl_crystal_density_meas ?
_exptl_crystal_density_method 'not measured'
_exptl_crystal_description block
_exptl_crystal_F_000 1344
_exptl_crystal_size_max 0.35
_exptl_crystal_size_mid 0.28
_exptl_crystal_size_min 0.26
_refine_diff_density_max 0.613
_refine_diff_density_min -0.826
_refine_diff_density_rms 0.110
_refine_ls_extinction_method none
_refine_ls_goodness_of_fit_ref 1.027
_refine_ls_hydrogen_treatment constr
_refine_ls_matrix_type full
_refine_ls_number_parameters 367
_refine_ls_number_reflns 5577
_refine_ls_number_restraints 47
_refine_ls_restrained_S_all 1.058
_refine_ls_R_factor_all 0.0399
_refine_ls_R_factor_gt 0.0294
_refine_ls_shift/su_max 0.007
_refine_ls_shift/su_mean 0.000
_refine_ls_structure_factor_coef Fsqd
_refine_ls_weighting_details 'w=1/[\s^2^(Fo^2^)+(0.0223P)^2^+0.5329P] where P=(Fo^2^+2Fc^2^)/3'
_refine_ls_weighting_scheme calc
_refine_ls_wR_factor_gt 0.0586
_refine_ls_wR_factor_ref 0.0633
_reflns_Friedel_coverage 0.000
_reflns_number_gt 4638
_reflns_number_total 5577
_reflns_threshold_expression 'I > 2\s(I)'
_cod_data_source_file c7dt03433d2.cif
_cod_data_source_block Eu
_cod_depositor_comments
;
The following automatic conversions were performed:

'_exptl_crystal_density_meas' value 'NONE' was changed to '?' - the
value is perceived as not measured.

Automatic conversion script
Id: cif_fix_values 4973 2017-02-22 13:04:09Z antanas 
;
_cod_original_cell_volume 2527.95(16)
_cod_database_code 7044468
_shelx_shelxl_version_number 2014/7
_shelx_space_group_comment
;
The symmetry employed for this shelxl refinement is uniquely defined
by the following loop, which should always be used as a source of
symmetry information in preference to the above space-group names.
They are only intended as comments.
;
_shelx_estimated_absorpt_t_max 0.558
_shelx_estimated_absorpt_t_min 0.470
_olex2_refinement_description
;
1. Fixed Uiso
 At 1.2 times of:
  All C(H) groups, H7 of O7
 At 1.5 times of:
  H8 of O8
2. Rigid bond restraints
 C23, C24, C20, N2
 with sigma for 1-2 distances of 0.01 and sigma for 1-3 distances of 0.01
3. Uiso/Uaniso restraints and constraints
C23 \\sim C24 \\sim C20 \\sim N2: within 2A with sigma of 0.01 and sigma for
terminal atoms of 0.02
Uanis(C23) \\sim Ueq, Uanis(C24) \\sim Ueq, Uanis(C20) \\sim Ueq, Uanis(N2)
\\sim Ueq: with sigma of 0.01 and sigma for terminal atoms of 0.02
4.a Riding coordinates:
 O7(H7), O8(H8)
4.b Aromatic/amide H refined with riding coordinates:
 C3(H3), C5(H5), C7(H7A), C10(H10), C11(H11), C13(H13), C14(H14), C16(H16),
 C18(H18), C21(H21), C22(H22), C23(H23), C24(H24), C25(H25), C26(H26), C28(H28),
  C29(H29), C30(H30)
;
_olex2_submission_special_instructions 'No special instructions were received'

loop_
_space_group_symop_operation_xyz
'x, y, z'
'-x, y, -z+1/2'
'-x, -y, -z'
'x, -y, z-1/2'

loop_
_atom_site_label
_atom_site_type_symbol
_atom_site_fract_x
_atom_site_fract_y
_atom_site_fract_z
_atom_site_U_iso_or_equiv
_atom_site_adp_type
_atom_site_occupancy
_atom_site_site_symmetry_order
_atom_site_calc_flag
_atom_site_refinement_flags_posn
_atom_site_refinement_flags_adp
_atom_site_refinement_flags_occupancy
Eu1 Eu 1.27925(2) 0.94313(2) 1.27856(2) 0.01479(6) Uani 1 1 d . . .
O1 O 1.5076(3) 0.92170(17) 1.10455(12) 0.0286(6) Uani 1 1 d . . .
O2 O 1.3668(3) 0.90716(15) 1.18100(11) 0.0242(5) Uani 1 1 d . . .
O3 O 1.1738(3) 0.98430(17) 0.85575(12) 0.0298(6) Uani 1 1 d . . .
O4 O 0.8835(3) 0.96697(16) 0.81306(12) 0.0261(6) Uani 1 1 d . . .
O5 O 0.7502(3) 0.83084(16) 1.01792(12) 0.0287(6) Uani 1 1 d . . .
O6 O 1.4380(3) 1.06632(17) 1.29201(14) 0.0366(7) Uani 1 1 d . . .
O7 O 1.0000 0.8886(2) 1.2500 0.0248(8) Uani 1 2 d S T P
H7 H 1.0000 0.8373 1.2500 0.030 Uiso 1 2 d RS T P
O8 O 0.0000 0.8232(3) 0.7500 0.0713(14) Uani 1 2 d S T P
H8 H 0.0734 0.8517 0.7383 0.107 Uiso 1 1 d R . .
N1 N 0.3087(4) 0.21799(19) 0.78446(16) 0.0276(7) Uani 1 1 d . . .
N2 N -0.2360(6) 0.6471(3) 0.4869(2) 0.0817(15) Uani 1 1 d . U .
N3 N 0.1543(4) 0.5012(2) 0.70316(17) 0.0330(8) Uani 1 1 d . . .
C1 C 1.3665(4) 0.9117(2) 1.11683(17) 0.0181(7) Uani 1 1 d . . .
C2 C 1.1983(4) 0.9042(2) 1.05608(16) 0.0156(7) Uani 1 1 d . . .
C3 C 1.1946(4) 0.9303(2) 0.98935(16) 0.0170(7) Uani 1 1 d . . .
H3 H 1.2956 0.9515 0.9836 0.020 Uiso 1 1 calc R . .
C4 C 1.0400(4) 0.9247(2) 0.93153(16) 0.0160(7) Uani 1 1 d . . .
C5 C 0.8900(4) 0.8908(2) 0.93934(17) 0.0196(7) Uani 1 1 d . . .
H5 H 0.7866 0.8863 0.9005 0.023 Uiso 1 1 calc R . .
C6 C 0.8967(4) 0.8637(2) 1.00606(17) 0.0187(7) Uani 1 1 d . . .
C7 C 1.0472(4) 0.8715(2) 1.06473(16) 0.0187(7) Uani 1 1 d . . .
H7A H 1.0483 0.8553 1.1094 0.022 Uiso 1 1 calc R . .
C8 C 1.0317(4) 0.9616(2) 0.86152(17) 0.0201(7) Uani 1 1 d . . .
C9 C 0.6496(4) 0.7777(2) 0.96593(18) 0.0249(8) Uani 1 1 d . . .
C10 C 0.4952(5) 0.8030(2) 0.91499(19) 0.0313(9) Uani 1 1 d . . .
H10 H 0.4568 0.8557 0.9148 0.038 Uiso 1 1 calc R . .
C11 C 0.3981(5) 0.7486(2) 0.86391(19) 0.0304(9) Uani 1 1 d . . .
H11 H 0.2945 0.7657 0.8294 0.036 Uiso 1 1 calc R . .
C12 C 0.4511(4) 0.6694(2) 0.86294(19) 0.0271(8) Uani 1 1 d . . .
C13 C 0.6071(5) 0.6455(3) 0.9154(2) 0.0394(10) Uani 1 1 d . . .
H13 H 0.6457 0.5927 0.9163 0.047 Uiso 1 1 calc R . .
C14 C 0.7053(5) 0.6996(3) 0.9663(2) 0.0365(10) Uani 1 1 d . . .
H14 H 0.8093 0.6829 1.0008 0.044 Uiso 1 1 calc R . .
C15 C 0.2654(5) 0.4760(2) 0.7663(2) 0.0315(9) Uani 1 1 d . . .
C16 C 0.3620(5) 0.5286(2) 0.8187(2) 0.0329(9) Uani 1 1 d . . .
H16 H 0.4376 0.5084 0.8616 0.040 Uiso 1 1 calc R . .
C17 C 0.3474(5) 0.6114(2) 0.8079(2) 0.0304(9) Uani 1 1 d . . .
C18 C 0.2287(5) 0.6373(2) 0.7427(2) 0.0329(9) Uani 1 1 d . . .
H18 H 0.2128 0.6919 0.7329 0.039 Uiso 1 1 calc R . .
C19 C 0.1336(5) 0.5807(2) 0.6920(2) 0.0302(9) Uani 1 1 d . . .
C20 C 0.0044(5) 0.6049(3) 0.6219(2) 0.0348(9) Uani 1 1 d . U .
C21 C -0.0400(5) 0.6833(3) 0.6022(2) 0.0402(10) Uani 1 1 d . . .
H21 H 0.0091 0.7249 0.6338 0.048 Uiso 1 1 calc R . .
C22 C -0.1590(5) 0.7003(3) 0.5345(2) 0.0485(12) Uani 1 1 d . . .
H22 H -0.1848 0.7541 0.5227 0.058 Uiso 1 1 calc R . .
C23 C -0.1944(10) 0.5714(4) 0.5074(4) 0.116(2) Uani 1 1 d . U .
H23 H -0.2491 0.5311 0.4753 0.139 Uiso 1 1 calc R . .
C24 C -0.0758(8) 0.5478(3) 0.5728(3) 0.0881(19) Uani 1 1 d . U .
H24 H -0.0515 0.4936 0.5829 0.106 Uiso 1 1 calc R . .
C25 C 0.2701(5) 0.2571(3) 0.7226(2) 0.0401(10) Uani 1 1 d . . .
H25 H 0.2538 0.2267 0.6818 0.048 Uiso 1 1 calc R . .
C26 C 0.2530(5) 0.3391(3) 0.7149(2) 0.0413(10) Uani 1 1 d . . .
H26 H 0.2225 0.3625 0.6702 0.050 Uiso 1 1 calc R . .
C27 C 0.2819(5) 0.3864(2) 0.7749(2) 0.0308(9) Uani 1 1 d . . .
C28 C 0.3311(6) 0.3470(2) 0.8395(2) 0.0443(11) Uani 1 1 d . . .
H28 H 0.3571 0.3763 0.8814 0.053 Uiso 1 1 calc R . .
C29 C 0.3417(6) 0.2644(3) 0.8420(2) 0.0405(10) Uani 1 1 d . . .
H29 H 0.3737 0.2395 0.8862 0.049 Uiso 1 1 calc R . .
C30 C 1.5000 1.0985(3) 1.2500 0.0311(12) Uani 1 2 d S T P
H30 H 1.5000 1.1544 1.2500 0.037 Uiso 1 2 calc RS T P

loop_
_atom_site_aniso_label
_atom_site_aniso_U_11
_atom_site_aniso_U_22
_atom_site_aniso_U_33
_atom_site_aniso_U_23
_atom_site_aniso_U_13
_atom_site_aniso_U_12
Eu1 0.01165(8) 0.02151(10) 0.00901(8) -0.00026(7) 0.00061(6) 0.00123(7)
O1 0.0158(11) 0.0525(19) 0.0137(12) -0.0044(12) 0.0001(10) -0.0046(12)
O2 0.0262(12) 0.0340(15) 0.0090(11) -0.0015(11) 0.0014(10) 0.0021(12)
O3 0.0185(12) 0.0495(18) 0.0186(12) 0.0128(13) 0.0026(10) -0.0059(12)
O4 0.0178(11) 0.0373(16) 0.0168(12) 0.0091(11) -0.0026(10) -0.0010(11)
O5 0.0248(12) 0.0421(17) 0.0215(13) -0.0045(12) 0.0108(11) -0.0164(12)
O6 0.0373(15) 0.0362(18) 0.0308(15) -0.0007(13) 0.0045(13) -0.0118(13)
O7 0.0158(15) 0.0176(19) 0.037(2) 0.000 0.0039(15) 0.000
O8 0.092(4) 0.044(3) 0.069(3) 0.000 0.016(3) 0.000
N1 0.0258(15) 0.0241(17) 0.0290(17) -0.0012(14) 0.0040(14) -0.0031(14)
N2 0.100(3) 0.060(3) 0.051(3) -0.003(2) -0.019(2) 0.013(3)
N3 0.0366(17) 0.0279(19) 0.0307(18) -0.0040(15) 0.0067(15) -0.0033(16)
C1 0.0205(16) 0.0194(18) 0.0116(15) -0.0009(14) 0.0018(13) 0.0027(14)
C2 0.0171(15) 0.0170(17) 0.0109(15) -0.0009(13) 0.0023(13) 0.0004(14)
C3 0.0146(15) 0.0214(19) 0.0140(16) 0.0010(14) 0.0036(13) 0.0014(14)
C4 0.0150(15) 0.0195(18) 0.0117(15) 0.0030(13) 0.0021(13) 0.0024(13)
C5 0.0169(15) 0.0247(19) 0.0142(16) -0.0004(14) 0.0015(13) -0.0028(15)
C6 0.0154(15) 0.0184(18) 0.0221(17) -0.0004(15) 0.0061(14) -0.0021(14)
C7 0.0259(17) 0.0183(18) 0.0122(15) 0.0028(14) 0.0069(14) 0.0010(15)
C8 0.0195(16) 0.023(2) 0.0163(17) 0.0037(14) 0.0037(14) 0.0023(14)
C9 0.0221(17) 0.028(2) 0.0263(19) 0.0000(17) 0.0103(15) -0.0098(16)
C10 0.0305(19) 0.026(2) 0.036(2) -0.0008(18) 0.0084(18) -0.0021(17)
C11 0.0264(18) 0.030(2) 0.027(2) -0.0032(17) -0.0017(16) -0.0009(17)
C12 0.0272(18) 0.025(2) 0.0284(19) 0.0017(17) 0.0084(16) -0.0033(17)
C13 0.034(2) 0.027(2) 0.051(3) 0.000(2) 0.008(2) 0.0060(19)
C14 0.0235(18) 0.038(3) 0.037(2) 0.003(2) -0.0046(17) -0.0009(19)
C15 0.037(2) 0.023(2) 0.032(2) -0.0041(18) 0.0100(19) -0.0044(18)
C16 0.037(2) 0.028(2) 0.029(2) 0.0000(18) 0.0044(18) 0.0009(18)
C17 0.0309(19) 0.026(2) 0.035(2) -0.0017(18) 0.0113(18) -0.0028(18)
C18 0.037(2) 0.021(2) 0.035(2) -0.0006(18) 0.0055(18) 0.0013(18)
C19 0.030(2) 0.027(2) 0.031(2) -0.0008(18) 0.0086(18) -0.0012(17)
C20 0.037(2) 0.031(2) 0.033(2) -0.0051(18) 0.0080(18) -0.0016(19)
C21 0.042(2) 0.036(3) 0.037(2) 0.002(2) 0.008(2) -0.004(2)
C22 0.050(3) 0.052(3) 0.042(3) 0.012(2) 0.013(2) 0.010(2)
C23 0.143(4) 0.064(4) 0.077(4) -0.019(3) -0.047(3) 0.008(4)
C24 0.111(4) 0.041(3) 0.063(3) -0.010(3) -0.035(3) 0.006(3)
C25 0.051(2) 0.027(2) 0.031(2) -0.0071(19) -0.001(2) 0.003(2)
C26 0.059(3) 0.025(2) 0.026(2) -0.0032(18) -0.003(2) -0.002(2)
C27 0.034(2) 0.024(2) 0.031(2) -0.0018(18) 0.0069(17) -0.0010(18)
C28 0.075(3) 0.028(2) 0.029(2) -0.0057(19) 0.015(2) -0.002(2)
C29 0.066(3) 0.030(2) 0.028(2) 0.0020(19) 0.019(2) 0.002(2)
C30 0.032(3) 0.023(3) 0.034(3) 0.000 0.005(3) 0.000

loop_
_atom_type_symbol
_atom_type_description
_atom_type_scat_dispersion_real
_atom_type_scat_dispersion_imag
_atom_type_scat_source
C C 0.0033 0.0016 'International Tables Vol C Tables 4.2.6.8 and 6.1.1.4'
H H 0.0000 0.0000 'International Tables Vol C Tables 4.2.6.8 and 6.1.1.4'
Eu Eu -0.1578 3.6682 'International Tables Vol C Tables 4.2.6.8 and 6.1.1.4'
N N 0.0061 0.0033 'International Tables Vol C Tables 4.2.6.8 and 6.1.1.4'
O O 0.0106 0.0060 'International Tables Vol C Tables 4.2.6.8 and 6.1.1.4'

loop_
_geom_angle_atom_site_label_1
_geom_angle_atom_site_label_2
_geom_angle_atom_site_label_3
_geom_angle
_geom_angle_site_symmetry_1
_geom_angle_site_symmetry_3
Eu1 Eu1 Eu1 150.172(8) 2_857 2_757
Eu1 Eu1 H7 131.9 2_857 .
Eu1 Eu1 H7 39.6 2_757 .
O1 Eu1 Eu1 127.00(5) 2_857 2_757
O1 Eu1 Eu1 82.43(5) 2_857 2_857
O1 Eu1 O2 49.96(7) 2_857 2_857
O1 Eu1 H7 111.7 2_857 .
O1 Eu1 N1 77.70(9) 2_857 4_666
O1 Eu1 C1 24.39(7) 2_857 2_857
O2 Eu1 Eu1 167.33(5) 2_857 2_757
O2 Eu1 Eu1 40.40(6) . 2_857
O2 Eu1 Eu1 111.34(5) . 2_757
O2 Eu1 Eu1 33.78(4) 2_857 2_857
O2 Eu1 O1 116.56(8) . 2_857
O2 Eu1 O2 67.51(8) . 2_857
O2 Eu1 O4 76.47(8) . 3_777
O2 Eu1 O6 90.64(9) . .
O2 Eu1 H7 96.8 . .
O2 Eu1 H7 127.8 2_857 .
O2 Eu1 N1 74.78(9) . 4_666
O2 Eu1 C1 25.64(7) 2_857 2_857
O2 Eu1 C1 92.91(8) . 2_857
O3 Eu1 Eu1 136.96(6) 4_576 2_857
O3 Eu1 Eu1 65.63(6) 4_576 2_757
O3 Eu1 O1 74.70(8) 4_576 2_857
O3 Eu1 O2 162.41(9) 4_576 .
O3 Eu1 O2 119.46(7) 4_576 2_857
O3 Eu1 O4 87.36(9) 4_576 3_777
O3 Eu1 O6 77.48(9) 4_576 .
O3 Eu1 H7 90.7 4_576 .
O3 Eu1 N1 122.19(9) 4_576 4_666
O3 Eu1 C1 96.06(8) 4_576 2_857
O4 Eu1 Eu1 62.41(5) 3_777 2_757
O4 Eu1 Eu1 95.18(5) 3_777 2_857
O4 Eu1 O1 149.63(9) 3_777 2_857
O4 Eu1 O2 127.39(7) 3_777 2_857
O4 Eu1 H7 92.5 3_777 .
O4 Eu1 N1 132.55(9) 3_777 4_666
O4 Eu1 C1 143.31(9) 3_777 2_857
O6 Eu1 Eu1 63.01(6) . 2_857
O6 Eu1 Eu1 120.65(7) . 2_757
O6 Eu1 O1 80.71(9) . 2_857
O6 Eu1 O2 71.94(9) . 2_857
O6 Eu1 O4 71.46(9) . 3_777
O6 Eu1 H7 160.2 . .
O6 Eu1 N1 144.68(9) . 4_666
O6 Eu1 C1 73.69(9) . 2_857
O7 Eu1 Eu1 23.10(8) . 2_757
O7 Eu1 Eu1 142.94(4) . 2_857
O7 Eu1 O1 119.71(7) . 2_857
O7 Eu1 O2 144.32(10) . 2_857
O7 Eu1 O2 103.62(7) . .
O7 Eu1 O3 79.83(8) . 4_576
O7 Eu1 O4 79.64(8) . 3_777
O7 Eu1 O6 143.74(10) . .
O7 Eu1 H7 16.5 . .
O7 Eu1 N1 71.58(10) . 4_666
O7 Eu1 C1 136.97(9) . 2_857
N1 Eu1 Eu1 94.67(6) 4_666 2_757
N1 Eu1 Eu1 86.57(6) 4_666 2_857
N1 Eu1 O2 72.76(8) 4_666 2_857
N1 Eu1 H7 55.1 4_666 .
N1 Eu1 C1 75.11(9) 4_666 2_857
C1 Eu1 Eu1 150.48(6) 2_857 2_757
C1 Eu1 Eu1 58.25(6) 2_857 2_857
C1 Eu1 H7 123.9 2_857 .
C1 O1 Eu1 103.07(19) . 2_857
Eu1 O2 Eu1 105.82(8) . 2_857
C1 O2 Eu1 86.05(18) . 2_857
C1 O2 Eu1 155.4(2) . .
C8 O3 Eu1 140.3(2) . 4_575
C8 O4 Eu1 140.0(2) . 3_777
C6 O5 C9 115.8(2) . .
C30 O6 Eu1 128.5(3) . .
Eu1 O7 Eu1 133.81(16) . 2_757
Eu1 O7 H7 113.1 2_757 .
Eu1 O7 H7 113.1 . .
C25 N1 Eu1 117.1(2) . 4_465
C29 N1 Eu1 127.1(3) . 4_465
C29 N1 C25 115.5(3) . .
C22 N2 C23 114.4(5) . .
C19 N3 C15 118.0(3) . .
O1 C1 Eu1 52.53(16) . 2_857
O1 C1 O2 120.6(3) . .
O1 C1 C2 119.2(3) . .
O2 C1 Eu1 68.31(17) . 2_857
O2 C1 C2 120.2(3) . .
C2 C1 Eu1 170.5(2) . 2_857
C3 C2 C1 118.2(3) . .
C3 C2 C7 120.2(3) . .
C7 C2 C1 121.6(3) . .
C2 C3 H3 120.1 . .
C4 C3 C2 119.8(3) . .
C4 C3 H3 120.1 . .
C3 C4 C5 120.3(3) . .
C3 C4 C8 119.3(3) . .
C5 C4 C8 120.2(3) . .
C4 C5 H5 120.5 . .
C6 C5 C4 119.1(3) . .
C6 C5 H5 120.5 . .
C5 C6 O5 122.0(3) . .
C7 C6 O5 116.4(3) . .
C7 C6 C5 121.5(3) . .
C2 C7 H7A 120.5 . .
C6 C7 C2 119.0(3) . .
C6 C7 H7A 120.5 . .
O3 C8 O4 124.7(3) . .
O3 C8 C4 117.1(3) . .
O4 C8 C4 118.2(3) . .
C10 C9 O5 120.4(3) . .
C14 C9 O5 119.3(3) . .
C14 C9 C10 120.3(4) . .
C9 C10 H10 120.5 . .
C9 C10 C11 119.0(4) . .
C11 C10 H10 120.5 . .
C10 C11 H11 119.0 . .
C12 C11 C10 122.0(3) . .
C12 C11 H11 119.0 . .
C11 C12 C13 117.7(4) . .
C11 C12 C17 121.8(3) . .
C13 C12 C17 120.5(4) . .
C12 C13 H13 119.7 . .
C14 C13 C12 120.7(4) . .
C14 C13 H13 119.7 . .
C9 C14 C13 120.3(4) . .
C9 C14 H14 119.8 . .
C13 C14 H14 119.8 . .
N3 C15 C16 122.6(4) . .
N3 C15 C27 115.0(3) . .
C16 C15 C27 122.4(4) . .
C15 C16 H16 119.6 . .
C15 C16 C17 120.8(4) . .
C17 C16 H16 119.6 . .
C16 C17 C12 122.0(4) . .
C16 C17 C18 116.4(4) . .
C18 C17 C12 121.7(4) . .
C17 C18 H18 120.0 . .
C17 C18 C19 120.0(4) . .
C19 C18 H18 120.0 . .
N3 C19 C18 122.3(4) . .
N3 C19 C20 115.5(4) . .
C18 C19 C20 122.2(4) . .
C21 C20 C19 123.9(4) . .
C24 C20 C19 119.9(4) . .
C24 C20 C21 116.2(4) . .
C20 C21 H21 120.1 . .
C20 C21 C22 119.8(4) . .
C22 C21 H21 120.1 . .
N2 C22 C21 125.0(5) . .
N2 C22 H22 117.5 . .
C21 C22 H22 117.5 . .
N2 C23 H23 117.3 . .
N2 C23 C24 125.3(6) . .
C24 C23 H23 117.3 . .
C20 C24 C23 119.2(5) . .
C20 C24 H24 120.4 . .
C23 C24 H24 120.4 . .
N1 C25 H25 117.7 . .
N1 C25 C26 124.6(4) . .
C26 C25 H25 117.7 . .
C25 C26 H26 120.4 . .
C25 C26 C27 119.2(4) . .
C27 C26 H26 120.4 . .
C26 C27 C15 118.9(4) . .
C28 C27 C15 124.3(4) . .
C28 C27 C26 116.7(4) . .
C27 C28 H28 119.9 . .
C29 C28 C27 120.1(4) . .
C29 C28 H28 119.9 . .
N1 C29 C28 123.7(4) . .
N1 C29 H29 118.1 . .
C28 C29 H29 118.1 . .
O6 C30 O6 128.6(6) 2_857 .
O6 C30 H30 115.7 2_857 .
O6 C30 H30 115.7 . .

loop_
_geom_bond_atom_site_label_1
_geom_bond_atom_site_label_2
_geom_bond_distance
_geom_bond_site_symmetry_2
Eu1 Eu1 4.0947(3) 2_857
Eu1 Eu1 4.2583(3) 2_757
Eu1 O1 2.413(2) 2_857
Eu1 O2 2.758(2) 2_857
Eu1 O2 2.366(2) .
Eu1 O3 2.336(2) 4_576
Eu1 O4 2.385(2) 3_777
Eu1 O6 2.385(3) .
Eu1 O7 2.3146(14) .
Eu1 H7 2.7634 .
Eu1 N1 2.692(3) 4_666
Eu1 C1 2.962(3) 2_857
O1 Eu1 2.413(2) 2_857
O1 C1 1.256(4) .
O2 Eu1 2.758(2) 2_857
O2 C1 1.285(4) .
O3 Eu1 2.336(2) 4_575
O3 C8 1.249(4) .
O4 Eu1 2.385(2) 3_777
O4 C8 1.262(4) .
O5 C6 1.394(4) .
O5 C9 1.397(4) .
O6 C30 1.236(4) .
O7 Eu1 2.3147(14) 2_757
O7 H7 0.8537 .
O8 H8 0.8510 .
N1 Eu1 2.692(3) 4_465
N1 C25 1.339(5) .
N1 C29 1.335(5) .
N2 C22 1.295(6) .
N2 C23 1.332(7) .
N3 C15 1.344(5) .
N3 C19 1.343(5) .
C1 Eu1 2.962(3) 2_857
C1 C2 1.488(4) .
C2 C3 1.395(4) .
C2 C7 1.398(4) .
C3 H3 0.9300 .
C3 C4 1.387(4) .
C4 C5 1.392(4) .
C4 C8 1.510(4) .
C5 H5 0.9300 .
C5 C6 1.392(4) .
C6 C7 1.379(4) .
C7 H7A 0.9300 .
C9 C10 1.381(5) .
C9 C14 1.374(5) .
C10 H10 0.9300 .
C10 C11 1.392(5) .
C11 H11 0.9300 .
C11 C12 1.387(5) .
C12 C13 1.396(5) .
C12 C17 1.490(5) .
C13 H13 0.9300 .
C13 C14 1.389(5) .
C14 H14 0.9300 .
C15 C16 1.385(5) .
C15 C27 1.502(6) .
C16 H16 0.9300 .
C16 C17 1.395(5) .
C17 C18 1.398(5) .
C18 H18 0.9300 .
C18 C19 1.406(5) .
C19 C20 1.491(5) .
C20 C21 1.376(6) .
C20 C24 1.363(6) .
C21 H21 0.9300 .
C21 C22 1.398(6) .
C22 H22 0.9300 .
C23 H23 0.9300 .
C23 C24 1.391(8) .
C24 H24 0.9300 .
C25 H25 0.9300 .
C25 C26 1.375(6) .
C26 H26 0.9300 .
C26 C27 1.386(5) .
C27 C28 1.383(5) .
C28 H28 0.9300 .
C28 C29 1.377(5) .
C29 H29 0.9300 .
C30 O6 1.236(3) 2_857
C30 H30 0.9300 .

loop_
_geom_torsion_atom_site_label_1
_geom_torsion_atom_site_label_2
_geom_torsion_atom_site_label_3
_geom_torsion_atom_site_label_4
_geom_torsion
_geom_torsion_site_symmetry_1
_geom_torsion_site_symmetry_4
Eu1 O1 C1 O2 -6.4(4) 2_857 .
Eu1 O1 C1 C2 174.2(3) 2_857 .
Eu1 O2 C1 Eu1 120.3(5) . 2_857
Eu1 O2 C1 O1 125.8(5) . .
Eu1 O2 C1 O1 5.4(3) 2_857 .
Eu1 O2 C1 C2 -175.1(3) 2_857 .
Eu1 O2 C1 C2 -54.8(7) . .
Eu1 O3 C8 O4 9.7(6) 4_575 .
Eu1 O3 C8 C4 -170.7(2) 4_575 .
Eu1 O4 C8 O3 -38.7(6) 3_777 .
Eu1 O4 C8 C4 141.8(3) 3_777 .
Eu1 O6 C30 O6 -33.22(18) . 2_857
Eu1 N1 C25 C26 170.0(3) 4_465 .
Eu1 N1 C29 C28 -170.7(3) 4_465 .
O1 C1 C2 C3 -17.5(5) . .
O1 C1 C2 C7 162.1(3) . .
O2 C1 C2 C3 163.1(3) . .
O2 C1 C2 C7 -17.4(5) . .
O5 C6 C7 C2 -179.9(3) . .
O5 C9 C10 C11 180.0(3) . .
O5 C9 C14 C13 179.7(3) . .
N1 C25 C26 C27 2.0(7) . .
N2 C23 C24 C20 1.4(13) . .
N3 C15 C16 C17 0.1(6) . .
N3 C15 C27 C26 27.9(5) . .
N3 C15 C27 C28 -154.7(4) . .
N3 C19 C20 C21 177.1(4) . .
N3 C19 C20 C24 -3.8(6) . .
C1 C2 C3 C4 -179.7(3) . .
C1 C2 C7 C6 -177.9(3) . .
C2 C3 C4 C5 -2.0(5) . .
C2 C3 C4 C8 173.1(3) . .
C3 C2 C7 C6 1.6(5) . .
C3 C4 C5 C6 0.9(5) . .
C3 C4 C8 O3 11.3(5) . .
C3 C4 C8 O4 -169.1(3) . .
C4 C5 C6 O5 178.5(3) . .
C4 C5 C6 C7 1.6(5) . .
C5 C4 C8 O3 -173.6(3) . .
C5 C4 C8 O4 6.1(5) . .
C5 C6 C7 C2 -2.8(5) . .
C6 O5 C9 C10 -100.3(4) . .
C6 O5 C9 C14 80.1(4) . .
C7 C2 C3 C4 0.7(5) . .
C8 C4 C5 C6 -174.2(3) . .
C9 O5 C6 C5 42.5(4) . .
C9 O5 C6 C7 -140.4(3) . .
C9 C10 C11 C12 0.5(5) . .
C10 C9 C14 C13 0.1(6) . .
C10 C11 C12 C13 0.0(5) . .
C10 C11 C12 C17 -179.6(3) . .
C11 C12 C13 C14 -0.3(6) . .
C11 C12 C17 C16 -157.9(3) . .
C11 C12 C17 C18 21.5(5) . .
C12 C13 C14 C9 0.3(6) . .
C12 C17 C18 C19 179.8(3) . .
C13 C12 C17 C16 22.5(5) . .
C13 C12 C17 C18 -158.0(4) . .
C14 C9 C10 C11 -0.5(5) . .
C15 N3 C19 C18 2.5(5) . .
C15 N3 C19 C20 -178.1(3) . .
C15 C16 C17 C12 -179.3(3) . .
C15 C16 C17 C18 1.2(5) . .
C15 C27 C28 C29 179.7(4) . .
C16 C15 C27 C26 -150.1(4) . .
C16 C15 C27 C28 27.3(6) . .
C16 C17 C18 C19 -0.7(5) . .
C17 C12 C13 C14 179.2(3) . .
C17 C18 C19 N3 -1.2(5) . .
C17 C18 C19 C20 179.4(3) . .
C18 C19 C20 C21 -3.5(6) . .
C18 C19 C20 C24 175.7(5) . .
C19 N3 C15 C16 -1.9(5) . .
C19 N3 C15 C27 -179.9(3) . .
C19 C20 C21 C22 178.2(4) . .
C19 C20 C24 C23 -179.2(6) . .
C20 C21 C22 N2 0.8(7) . .
C21 C20 C24 C23 0.0(9) . .
C22 N2 C23 C24 -1.7(12) . .
C23 N2 C22 C21 0.5(9) . .
C24 C20 C21 C22 -1.0(6) . .
C25 N1 C29 C28 2.6(6) . .
C25 C26 C27 C15 179.2(4) . .
C25 C26 C27 C28 1.6(6) . .
C26 C27 C28 C29 -2.9(6) . .
C27 C15 C16 C17 177.9(3) . .
C27 C28 C29 N1 0.8(7) . .
C29 N1 C25 C26 -4.0(6) . .
